data_2214328
loop_
_publ_author_name
'Fang-Fang Su'
'Jian-Min Dou'
'Da-Cheng Li'
'Da-Qi Wang'

_publ_section_title
;
 1,2-Bis(dicyclohexylphosphino)-1,2-dicarba-<i>closo</i>-dodecaborane
;
_journal_coeditor_code LH2435
_journal_issue 7
_journal_name_full 'Acta Crystallographica Section E'
_journal_page_first o3335
_journal_page_last o3335
_journal_paper_doi 10.1107/S1600536807030553
_journal_volume 63
_journal_year 2007
_chemical_formula_iupac 'C26 H54 B10 P2'
_chemical_formula_moiety 'C26 H54 B10 P2'
_chemical_formula_sum 'C26 H54 B10 P2'
_chemical_formula_weight 536.73
_chemical_name_systematic
;
1,2-Bis(dicyclohexylphosphino)-1,2-dicarba-closo-dodecaborane
;
_space_group_IT_number 15
_symmetry_cell_setting monoclinic
_symmetry_space_group_name_Hall '-C 2yc'
_symmetry_space_group_name_H-M 'C 1 2/c 1'
_atom_sites_solution_hydrogens geom
_atom_sites_solution_primary direct
_atom_sites_solution_secondary difmap
_audit_creation_method SHELXL-97
_cell_angle_alpha 90.00
_cell_angle_beta 103.196(2)
_cell_angle_gamma 90.00
_cell_formula_units_Z 4
_cell_length_a 21.507(2)
_cell_length_b 10.0350(14)
_cell_length_c 15.2976(18)
_cell_measurement_reflns_used 1912
_cell_measurement_temperature 298(2)
_cell_measurement_theta_max 26.820
_cell_measurement_theta_min 2.251
_cell_volume 3214.4(7)
_computing_cell_refinement 'SAINT (Bruker, 1998)'
_computing_data_collection 'SMART (Bruker, 1998)'
_computing_data_reduction SAINT
_computing_molecular_graphics 'SHELXTL (Sheldrick, 1997b)'
_computing_publication_material SHELXTL
_computing_structure_refinement 'SHELXL97 (Sheldrick, 1997a)'
_computing_structure_solution 'SHELXS97 (Sheldrick, 1997a)'
_diffrn_ambient_temperature 298(2)
_diffrn_measured_fraction_theta_full 0.969
_diffrn_measured_fraction_theta_max 0.969
_diffrn_measurement_device_type 'Bruker SMART CCD'
_diffrn_measurement_method '\f and \w'
_diffrn_radiation_monochromator graphite
_diffrn_radiation_source 'fine-focus sealed tube'
_diffrn_radiation_type MoK\a
_diffrn_radiation_wavelength 0.71073
_diffrn_reflns_av_R_equivalents 0.0814
_diffrn_reflns_av_sigmaI/netI 0.0906
_diffrn_reflns_limit_h_max 19
_diffrn_reflns_limit_h_min -25
_diffrn_reflns_limit_k_max 10
_diffrn_reflns_limit_k_min -11
_diffrn_reflns_limit_l_max 18
_diffrn_reflns_limit_l_min -17
_diffrn_reflns_number 6226
_diffrn_reflns_theta_full 25.01
_diffrn_reflns_theta_max 25.01
_diffrn_reflns_theta_min 2.25
_exptl_absorpt_coefficient_mu 0.152
_exptl_absorpt_correction_T_max 0.9335
_exptl_absorpt_correction_T_min 0.9172
_exptl_absorpt_correction_type multi-scan
_exptl_absorpt_process_details '(SADABS; Sheldrick, 1996)'
_exptl_crystal_colour colorless
_exptl_crystal_density_diffrn 1.109
_exptl_crystal_density_method 'not measured'
_exptl_crystal_description block
_exptl_crystal_F_000 1160
_exptl_crystal_size_max 0.58
_exptl_crystal_size_mid 0.57
_exptl_crystal_size_min 0.46
_refine_diff_density_max 0.841
_refine_diff_density_min -0.263
_refine_ls_extinction_method none
_refine_ls_goodness_of_fit_ref 1.002
_refine_ls_hydrogen_treatment constr
_refine_ls_matrix_type full
_refine_ls_number_parameters 172
_refine_ls_number_reflns 2743
_refine_ls_number_restraints 1
_refine_ls_restrained_S_all 1.002
_refine_ls_R_factor_all 0.0997
_refine_ls_R_factor_gt 0.0631
_refine_ls_shift/su_max 0.000
_refine_ls_shift/su_mean 0.000
_refine_ls_structure_factor_coef Fsqd
_refine_ls_weighting_details 'calc w=1/[\s^2^(Fo^2^)+(0.095P)^2^+4.2002P] where P=(Fo^2^+2Fc^2^)/3'
_refine_ls_weighting_scheme calc
_refine_ls_wR_factor_gt 0.1571
_refine_ls_wR_factor_ref 0.1967
_reflns_number_gt 1814
_reflns_number_total 2743
_reflns_threshold_expression I>2\s(I)
_cod_data_source_file lh2435.cif
_cod_data_source_block I
_cod_original_sg_symbol_H-M 'C 2/c'
_cod_database_code 2214328
_cod_database_fobs_code 2214328

loop_
_symmetry_equiv_pos_as_xyz
'x, y, z'
'-x, y, -z+1/2'
'x+1/2, y+1/2, z'
'-x+1/2, y+1/2, -z+1/2'
'-x, -y, -z'
'x, -y, z-1/2'
'-x+1/2, -y+1/2, -z'
'x+1/2, -y+1/2, z-1/2'

loop_
_atom_site_type_symbol
_atom_site_label
_atom_site_fract_x
_atom_site_fract_y
_atom_site_fract_z
_atom_site_U_iso_or_equiv
_atom_site_adp_type
_atom_site_calc_flag
_atom_site_refinement_flags
_atom_site_occupancy
P P1 0.42512(4) 0.27894(9) 0.24958(6) 0.0338(3) Uani d . 1
B B1 0.43839(18) 0.5863(4) 0.2987(3) 0.0430(10) Uani d . 1
H H1 0.3976 0.5852 0.3308 0.052 Uiso calc R 1
B B2 0.42621(18) 0.5876(4) 0.1819(3) 0.0449(10) Uani d . 1
H H2 0.3780 0.5879 0.1379 0.054 Uiso calc R 1
B B3 0.49093(16) 0.4982(4) 0.1542(3) 0.0369(9) Uani d . 1
H H3 0.4852 0.4392 0.0923 0.044 Uiso calc R 1
B B4 0.4907(2) 0.6734(4) 0.1540(3) 0.0507(11) Uani d . 1
H H4 0.4848 0.7297 0.0909 0.061 Uiso calc R 1
B B5 0.4581(2) 0.7292(4) 0.2444(3) 0.0533(12) Uani d . 1
H H5 0.4310 0.8228 0.2410 0.064 Uiso calc R 1
C C1 0.45992(3) 0.4513(3) 0.2439(2) 0.0322(7) Uani d D 1
C C2 0.34879(14) 0.3209(4) 0.2810(2) 0.0376(8) Uani d . 1
H H2A 0.3332 0.4063 0.2534 0.045 Uiso calc R 1
C C3 0.29691(16) 0.2158(4) 0.2520(2) 0.0491(10) Uani d . 1
H H3A 0.2880 0.2056 0.1872 0.059 Uiso calc R 1
H H3B 0.3121 0.1308 0.2788 0.059 Uiso calc R 1
C C4 0.23611(17) 0.2539(5) 0.2798(3) 0.0585(12) Uani d . 1
H H4A 0.2048 0.1837 0.2621 0.070 Uiso calc R 1
H H4B 0.2189 0.3346 0.2485 0.070 Uiso calc R 1
C C5 0.24694(19) 0.2765(5) 0.3802(3) 0.0596(11) Uani d . 1
H H5A 0.2079 0.3091 0.3943 0.071 Uiso calc R 1
H H5B 0.2581 0.1928 0.4116 0.071 Uiso calc R 1
C C6 0.30009(18) 0.3768(4) 0.4113(3) 0.0579(11) Uani d . 1
H H6A 0.3089 0.3847 0.4762 0.070 Uiso calc R 1
H H6B 0.2866 0.4634 0.3858 0.070 Uiso calc R 1
C C7 0.36042(16) 0.3344(4) 0.3831(2) 0.0469(9) Uani d . 1
H H7A 0.3750 0.2497 0.4110 0.056 Uiso calc R 1
H H7B 0.3937 0.3998 0.4040 0.056 Uiso calc R 1
C C8 0.40569(16) 0.2213(4) 0.1319(2) 0.0411(8) Uani d . 1
H H8 0.4456 0.2351 0.1124 0.049 Uiso calc R 1
C C9 0.35584(16) 0.2903(4) 0.0595(2) 0.0421(9) Uani d . 1
H H9A 0.3146 0.2842 0.0749 0.050 Uiso calc R 1
H H9B 0.3667 0.3839 0.0579 0.050 Uiso calc R 1
C C10 0.3510(3) 0.2312(5) -0.0312(3) 0.0753(14) Uani d . 1
H H10A 0.3147 0.2705 -0.0727 0.090 Uiso calc R 1
H H10B 0.3891 0.2541 -0.0518 0.090 Uiso calc R 1
C C11 0.3436(3) 0.0868(6) -0.0332(3) 0.104(2) Uani d . 1
H H11A 0.3444 0.0544 -0.0927 0.124 Uiso calc R 1
H H11B 0.3024 0.0642 -0.0216 0.124 Uiso calc R 1
C C12 0.3957(3) 0.0175(5) 0.0354(3) 0.0798(15) Uani d . 1
H H12A 0.4366 0.0311 0.0203 0.096 Uiso calc R 1
H H12B 0.3873 -0.0775 0.0346 0.096 Uiso calc R 1
C C13 0.3979(2) 0.0735(4) 0.1297(3) 0.0677(12) Uani d . 1
H H13A 0.3588 0.0504 0.1475 0.081 Uiso calc R 1
H H13B 0.4333 0.0333 0.1725 0.081 Uiso calc R 1

loop_
_atom_site_aniso_label
_atom_site_aniso_U_11
_atom_site_aniso_U_22
_atom_site_aniso_U_33
_atom_site_aniso_U_12
_atom_site_aniso_U_13
_atom_site_aniso_U_23
P1 0.0271(4) 0.0393(5) 0.0346(5) -0.0027(3) 0.0062(3) 0.0053(4)
B1 0.0341(19) 0.043(2) 0.055(3) 0.0033(16) 0.0179(17) -0.006(2)
B2 0.0306(19) 0.047(2) 0.059(3) 0.0054(17) 0.0147(17) 0.013(2)
B3 0.0304(17) 0.043(2) 0.040(2) 0.0035(16) 0.0118(15) 0.0096(17)
B4 0.045(2) 0.041(2) 0.070(3) 0.0025(19) 0.022(2) 0.015(2)
B5 0.046(2) 0.040(2) 0.079(4) 0.0055(19) 0.026(2) 0.001(2)
C1 0.0214(15) 0.0375(18) 0.0391(19) -0.0004(13) 0.0103(12) 0.0026(14)
C2 0.0266(15) 0.052(2) 0.0353(19) -0.0063(14) 0.0096(13) 0.0050(16)
C3 0.0410(19) 0.069(3) 0.040(2) -0.0186(18) 0.0134(15) 0.0007(18)
C4 0.0346(19) 0.093(3) 0.051(3) -0.0203(19) 0.0150(17) -0.003(2)
C5 0.048(2) 0.081(3) 0.058(3) -0.015(2) 0.0298(18) -0.003(2)
C6 0.059(2) 0.075(3) 0.046(2) -0.016(2) 0.0254(18) -0.008(2)
C7 0.0398(18) 0.062(2) 0.038(2) -0.0123(17) 0.0089(15) 0.0043(18)
C8 0.0354(17) 0.048(2) 0.040(2) 0.0072(15) 0.0083(14) 0.0042(16)
C9 0.0398(18) 0.049(2) 0.036(2) -0.0035(16) 0.0053(14) 0.0078(16)
C10 0.091(3) 0.082(3) 0.047(3) 0.007(3) 0.003(2) -0.003(2)
C11 0.157(6) 0.081(4) 0.055(3) -0.005(4) -0.013(3) -0.018(3)
C12 0.111(4) 0.056(3) 0.066(3) 0.007(3) 0.007(3) -0.015(2)
C13 0.076(3) 0.054(3) 0.071(3) -0.004(2) 0.012(2) -0.003(2)

loop_
_atom_type_symbol
_atom_type_description
_atom_type_scat_dispersion_real
_atom_type_scat_dispersion_imag
_atom_type_scat_source
C C 0.0033 0.0016 'International Tables Vol C Tables 4.2.6.8 and 6.1.1.4'
H H 0.0000 0.0000 'International Tables Vol C Tables 4.2.6.8 and 6.1.1.4'
P P 0.1023 0.0942 'International Tables Vol C Tables 4.2.6.8 and 6.1.1.4'
B B 0.0013 0.0007 'International Tables Vol C Tables 4.2.6.8 and 6.1.1.4'

loop_
_geom_angle_atom_site_label_1
_geom_angle_atom_site_label_2
_geom_angle_atom_site_label_3
_geom_angle_site_symmetry_1
_geom_angle_site_symmetry_3
_geom_angle
C8 P1 C2 . . 107.84(15)
C8 P1 C1 . . 104.18(15)
C2 P1 C1 . . 100.73(13)
C1 B1 B2 . . 59.9(2)
C1 B1 B5 . . 107.0(3)
B2 B1 B5 . . 60.4(2)
C1 B1 B4 . 2_655 106.8(2)
B2 B1 B4 . 2_655 109.3(3)
B5 B1 B4 . 2_655 60.7(3)
C1 B1 B3 . 2_655 59.93(19)
B2 B1 B3 . 2_655 109.6(3)
B5 B1 B3 . 2_655 108.9(3)
B4 B1 B3 2_655 2_655 59.8(2)
C1 B1 H1 . . 122.9
B2 B1 H1 . . 120.6
B5 B1 H1 . . 121.5
B4 B1 H1 2_655 . 121.7
B3 B1 H1 2_655 . 121.0
C1 B2 B1 . . 59.1(2)
C1 B2 B5 . . 106.1(3)
B1 B2 B5 . . 60.1(2)
C1 B2 B4 . . 105.3(2)
B1 B2 B4 . . 108.0(3)
B5 B2 B4 . . 60.5(3)
C1 B2 B3 . . 58.67(19)
B1 B2 B3 . . 107.2(3)
B5 B2 B3 . . 107.8(3)
B4 B2 B3 . . 59.3(2)
C1 B2 H2 . . 123.9
B1 B2 H2 . . 121.7
B5 B2 H2 . . 121.7
B4 B2 H2 . . 122.3
B3 B2 H2 . . 122.3
C1 B3 C1 . 2_655 58.54(13)
C1 B3 B4 . . 105.9(3)
C1 B3 B4 2_655 . 105.9(3)
C1 B3 B1 . 2_655 105.4(3)
C1 B3 B1 2_655 2_655 58.6(2)
B4 B3 B1 . 2_655 60.1(2)
C1 B3 B2 . . 59.0(2)
C1 B3 B2 2_655 . 105.7(3)
B4 B3 B2 . . 59.8(2)
B1 B3 B2 2_655 . 107.3(3)
C1 B3 H3 . . 123.5
C1 B3 H3 2_655 . 123.5
B4 B3 H3 . . 122.4
B1 B3 H3 2_655 . 122.5
B2 B3 H3 . . 122.3
B3 B4 B1 . 2_655 60.1(2)
B3 B4 B2 . . 60.9(2)
B1 B4 B2 2_655 . 108.2(3)
B3 B4 B5 . 2_655 108.2(3)
B1 B4 B5 2_655 2_655 59.5(2)
B2 B4 B5 . 2_655 107.8(3)
B3 B4 B5 . . 108.3(3)
B1 B4 B5 2_655 . 107.1(3)
B2 B4 B5 . . 59.6(3)
B5 B4 B5 2_655 . 59.7(3)
B3 B4 H4 . . 121.1
B1 B4 H4 2_655 . 122.1
B2 B4 H4 . . 121.5
B5 B4 H4 2_655 . 122.0
B5 B4 H4 . . 122.2
B1 B5 B2 . . 59.5(2)
B1 B5 B5 . 2_655 107.7(3)
B2 B5 B5 . 2_655 108.3(3)
B1 B5 B4 . 2_655 59.8(2)
B2 B5 B4 . 2_655 107.9(3)
B5 B5 B4 2_655 2_655 60.2(3)
B1 B5 B4 . . 106.9(3)
B2 B5 B4 . . 59.8(2)
B5 B5 B4 2_655 . 60.1(3)
B4 B5 B4 2_655 . 107.8(3)
B1 B5 H5 . . 122.4
B2 B5 H5 . . 121.7
B5 B5 H5 2_655 . 121.4
B4 B5 H5 2_655 . 121.7
B4 B5 H5 . . 122.1
C1 C1 B1 2_655 . 109.19(19)
C1 C1 B3 2_655 . 61.16(19)
B1 C1 B3 . . 111.8(3)
C1 C1 B2 2_655 . 110.50(19)
B1 C1 B2 . . 61.0(2)
B3 C1 B2 . . 62.4(2)
C1 C1 B3 2_655 2_655 60.30(19)
B1 C1 B3 . 2_655 61.5(2)
B3 C1 B3 . 2_655 112.0(2)
B2 C1 B3 . 2_655 111.8(3)
C1 C1 P1 2_655 . 113.48(5)
B1 C1 P1 . . 123.10(18)
B3 C1 P1 . . 121.0(2)
B2 C1 P1 . . 128.88(17)
B3 C1 P1 2_655 . 111.8(2)
C3 C2 C7 . . 107.3(3)
C3 C2 P1 . . 113.4(3)
C7 C2 P1 . . 109.6(2)
C3 C2 H2A . . 108.8
C7 C2 H2A . . 108.8
P1 C2 H2A . . 108.8
C4 C3 C2 . . 111.4(3)
C4 C3 H3A . . 109.4
C2 C3 H3A . . 109.4
C4 C3 H3B . . 109.4
C2 C3 H3B . . 109.4
H3A C3 H3B . . 108.0
C3 C4 C5 . . 112.3(3)
C3 C4 H4A . . 109.1
C5 C4 H4A . . 109.1
C3 C4 H4B . . 109.1
C5 C4 H4B . . 109.1
H4A C4 H4B . . 107.9
C6 C5 C4 . . 110.4(3)
C6 C5 H5A . . 109.6
C4 C5 H5A . . 109.6
C6 C5 H5B . . 109.6
C4 C5 H5B . . 109.6
H5A C5 H5B . . 108.1
C5 C6 C7 . . 110.9(3)
C5 C6 H6A . . 109.5
C7 C6 H6A . . 109.5
C5 C6 H6B . . 109.5
C7 C6 H6B . . 109.5
H6A C6 H6B . . 108.1
C6 C7 C2 . . 111.3(3)
C6 C7 H7A . . 109.4
C2 C7 H7A . . 109.4
C6 C7 H7B . . 109.4
C2 C7 H7B . . 109.4
H7A C7 H7B . . 108.0
C13 C8 C9 . . 112.3(3)
C13 C8 P1 . . 109.4(3)
C9 C8 P1 . . 122.2(3)
C13 C8 H8 . . 103.6
C9 C8 H8 . . 103.6
P1 C8 H8 . . 103.6
C10 C9 C8 . . 112.7(3)
C10 C9 H9A . . 109.1
C8 C9 H9A . . 109.1
C10 C9 H9B . . 109.1
C8 C9 H9B . . 109.1
H9A C9 H9B . . 107.8
C11 C10 C9 . . 113.5(4)
C11 C10 H10A . . 108.9
C9 C10 H10A . . 108.9
C11 C10 H10B . . 108.9
C9 C10 H10B . . 108.9
H10A C10 H10B . . 107.7
C10 C11 C12 . . 112.5(4)
C10 C11 H11A . . 109.1
C12 C11 H11A . . 109.1
C10 C11 H11B . . 109.1
C12 C11 H11B . . 109.1
H11A C11 H11B . . 107.8
C11 C12 C13 . . 110.0(4)
C11 C12 H12A . . 109.7
C13 C12 H12A . . 109.7
C11 C12 H12B . . 109.7
C13 C12 H12B . . 109.7
H12A C12 H12B . . 108.2
C8 C13 C12 . . 111.3(4)
C8 C13 H13A . . 109.4
C12 C13 H13A . . 109.4
C8 C13 H13B . . 109.4
C12 C13 H13B . . 109.4
H13A C13 H13B . . 108.0

loop_
_geom_bond_atom_site_label_1
_geom_bond_atom_site_label_2
_geom_bond_site_symmetry_2
_geom_bond_distance
P1 C8 . 1.845(4)
P1 C2 . 1.861(3)
P1 C1 . 1.894(3)
B1 C1 . 1.712(5)
B1 B2 . 1.747(6)
B1 B5 . 1.757(6)
B1 B4 2_655 1.762(6)
B1 B3 2_655 1.764(5)
B1 H1 . 1.1000
B2 C1 . 1.727(5)
B2 B5 . 1.762(6)
B2 B4 . 1.766(6)
B2 B3 . 1.786(5)
B2 H2 . 1.1000
B3 C1 . 1.722(5)
B3 C1 2_655 1.737(5)
B3 B4 . 1.758(6)
B3 B1 2_655 1.764(5)
B3 H3 . 1.1000
B4 B1 2_655 1.762(6)
B4 B5 2_655 1.778(7)
B4 B5 . 1.779(7)
B4 H4 . 1.1000
B5 B5 2_655 1.771(8)
B5 B4 2_655 1.778(7)
B5 H5 . 1.1000
C1 C1 2_655 1.6911(10)
C1 B3 2_655 1.737(5)
C2 C3 . 1.526(5)
C2 C7 . 1.530(5)
C2 H2A . 0.9800
C3 C4 . 1.514(5)
C3 H3A . 0.9700
C3 H3B . 0.9700
C4 C5 . 1.517(6)
C4 H4A . 0.9700
C4 H4B . 0.9700
C5 C6 . 1.516(5)
C5 H5A . 0.9700
C5 H5B . 0.9700
C6 C7 . 1.519(5)
C6 H6A . 0.9700
C6 H6B . 0.9700
C7 H7A . 0.9700
C7 H7B . 0.9700
C8 C13 . 1.493(6)
C8 C9 . 1.521(5)
C8 H8 . 0.9800
C9 C10 . 1.491(6)
C9 H9A . 0.9700
C9 H9B . 0.9700
C10 C11 . 1.458(7)
C10 H10A . 0.9700
C10 H10B . 0.9700
C11 C12 . 1.517(7)
C11 H11A . 0.9700
C11 H11B . 0.9700
C12 C13 . 1.539(6)
C12 H12A . 0.9700
C12 H12B . 0.9700
C13 H13A . 0.9700
C13 H13B . 0.9700
